data_4107417
loop_
_publ_author_name
'Trevor W. Hayton'
'Guang Wu'

_publ_contact_author 'Trevor W. Hayton'
_publ_contact_author_email hayton@chem.ucsb.edu
_publ_section_title
;
 Synthesis, Characterization, and Reactivity of a Uranyl \b-Diketiminate
 Complex
;
_journal_name_full 'Journal of the American Chemical Society'
_journal_page_first 2005
_journal_page_last 2014
_journal_paper_doi 10.1021/ja077538q
_journal_volume 130
_journal_year 2008
_chemical_formula_sum 'C58.5 H71 N2 O4 P2 U'
_chemical_formula_weight 1166.14
_chemical_name_systematic
;
 ?
;
_space_group_IT_number 2
_symmetry_cell_setting triclinic
_symmetry_space_group_name_Hall '-P 1'
_symmetry_space_group_name_H-M 'P -1'
_atom_sites_solution_hydrogens geom
_atom_sites_solution_primary direct
_atom_sites_solution_secondary difmap
_audit_creation_method SHELXL-97
_cell_angle_alpha 109.824(3)
_cell_angle_beta 106.438(3)
_cell_angle_gamma 90.834(3)
_cell_formula_units_Z 2
_cell_length_a 20.737(4)
_cell_length_b 10.882(2)
_cell_length_c 14.340(3)
_cell_measurement_temperature 150(2)
_cell_volume 2897.8(10)
_computing_structure_refinement 'SHELXL-97 (Sheldrick, 1997)'
_computing_structure_solution 'SHELXL-97 (Sheldrick, 1997)'
_diffrn_ambient_temperature 150(2)
_diffrn_measured_fraction_theta_full 0.912
_diffrn_measured_fraction_theta_max 0.912
_diffrn_measurement_device_type 'CCD area detector'
_diffrn_measurement_method 'omega scan'
_diffrn_radiation_monochromator graphite
_diffrn_radiation_source 'fine-focus sealed tube'
_diffrn_radiation_type MoK\a
_diffrn_radiation_wavelength 0.71073
_diffrn_reflns_av_R_equivalents 0.0528
_diffrn_reflns_av_sigmaI/netI 0.1477
_diffrn_reflns_limit_h_max 25
_diffrn_reflns_limit_h_min -25
_diffrn_reflns_limit_k_max 13
_diffrn_reflns_limit_k_min -13
_diffrn_reflns_limit_l_max 17
_diffrn_reflns_limit_l_min -18
_diffrn_reflns_number 23899
_diffrn_reflns_theta_full 27.09
_diffrn_reflns_theta_max 27.09
_diffrn_reflns_theta_min 2.06
_exptl_absorpt_coefficient_mu 2.899
_exptl_absorpt_correction_T_max 0.528
_exptl_absorpt_correction_T_min 0.420
_exptl_absorpt_correction_type empirical
_exptl_absorpt_process_details psi-scan
_exptl_crystal_colour orange
_exptl_crystal_density_diffrn 1.336
_exptl_crystal_description block
_exptl_crystal_F_000 1180
_exptl_crystal_size_max 0.20
_exptl_crystal_size_mid 0.20
_exptl_crystal_size_min 0.08
_refine_diff_density_max 4.382
_refine_diff_density_min -0.775
_refine_diff_density_rms 0.150
_refine_ls_extinction_method none
_refine_ls_goodness_of_fit_ref 0.922
_refine_ls_hydrogen_treatment mixed
_refine_ls_matrix_type full
_refine_ls_number_parameters 628
_refine_ls_number_reflns 11640
_refine_ls_number_restraints 13
_refine_ls_restrained_S_all 0.923
_refine_ls_R_factor_all 0.0756
_refine_ls_R_factor_gt 0.0472
_refine_ls_shift/su_max 0.073
_refine_ls_shift/su_mean 0.000
_refine_ls_structure_factor_coef Fsqd
_refine_ls_weighting_details 'calc w=1/[\s^2^(Fo^2^)+(0.0448P)^2^+0.0000P] where P=(Fo^2^+2Fc^2^)/3'
_refine_ls_weighting_scheme calc
_refine_ls_wR_factor_gt 0.1113
_refine_ls_wR_factor_ref 0.1169
_reflns_number_gt 7438
_reflns_number_total 11640
_reflns_threshold_expression >2sigma(I)
_cod_data_source_file ja077538q-file002_6.cif
_cod_data_source_block th_2_56
_cod_original_cell_volume 2897.8(9)
_cod_original_formula_sum 'C58.50 H71 N2 O4 P2 U'
_cod_database_code 4107417

loop_
_symmetry_equiv_pos_as_xyz
'x, y, z'
'-x, -y, -z'

loop_
_atom_site_label
_atom_site_type_symbol
_atom_site_fract_x
_atom_site_fract_y
_atom_site_fract_z
_atom_site_U_iso_or_equiv
_atom_site_adp_type
_atom_site_occupancy
_atom_site_symmetry_multiplicity
_atom_site_calc_flag
_atom_site_refinement_flags
C1 C 0.0458(3) 0.0889(6) 0.3826(5) 0.0221(16) Uani 1 1 d .
C2 C -0.0137(3) 0.1475(7) 0.3794(5) 0.0239(16) Uani 1 1 d .
H2 H -0.0541 0.1018 0.3299 0.029 Uiso 1 1 calc R
C3 C -0.0140(4) 0.2717(7) 0.4482(5) 0.0262(17) Uani 1 1 d .
H3 H -0.0545 0.3081 0.4457 0.031 Uiso 1 1 calc R
C4 C 0.0453(4) 0.3417(7) 0.5203(5) 0.0258(17) Uani 1 1 d .
H4 H 0.0444 0.4256 0.5660 0.031 Uiso 1 1 calc R
C5 C 0.1062(3) 0.2905(6) 0.5267(5) 0.0201(16) Uani 1 1 d .
C6 C 0.1069(3) 0.1632(6) 0.4569(5) 0.0199(16) Uani 1 1 d .
C7 C 0.0432(4) -0.0513(7) 0.3099(6) 0.0252(17) Uani 1 1 d .
C8 C 0.0204(4) -0.0641(7) 0.1941(5) 0.0350(19) Uani 1 1 d .
H8A H -0.0241 -0.0380 0.1765 0.052 Uiso 1 1 calc R
H8B H 0.0198 -0.1538 0.1510 0.052 Uiso 1 1 calc R
H8C H 0.0516 -0.0083 0.1831 0.052 Uiso 1 1 calc R
C9 C -0.0037(4) -0.1486(7) 0.3253(6) 0.0355(19) Uani 1 1 d .
H9A H 0.0088 -0.1380 0.3976 0.053 Uiso 1 1 calc R
H9B H 0.0005 -0.2370 0.2849 0.053 Uiso 1 1 calc R
H9C H -0.0498 -0.1315 0.3031 0.053 Uiso 1 1 calc R
C10 C 0.1700(4) 0.3673(7) 0.6097(6) 0.0297(18) Uani 1 1 d .
C11 C 0.1700(4) 0.3660(8) 0.7166(6) 0.045(2) Uani 1 1 d .
H11A H 0.1321 0.4065 0.7341 0.067 Uiso 1 1 calc R
H11B H 0.2113 0.4140 0.7684 0.067 Uiso 1 1 calc R
H11C H 0.1666 0.2768 0.7140 0.067 Uiso 1 1 calc R
C12 C 0.1821(4) 0.5080(7) 0.6135(6) 0.0340(19) Uani 1 1 d .
H12A H 0.1863 0.5061 0.5481 0.051 Uiso 1 1 calc R
H12B H 0.2231 0.5522 0.6681 0.051 Uiso 1 1 calc R
H12C H 0.1447 0.5541 0.6269 0.051 Uiso 1 1 calc R
C13 C 0.1935(3) 0.0381(6) 0.5138(5) 0.0217(16) Uani 1 1 d .
C14 C 0.2572(3) -0.0020(6) 0.5314(5) 0.0216(16) Uani 1 1 d .
H14 H 0.2632 -0.0659 0.5618 0.026 Uiso 1 1 calc R
C15 C 0.3147(3) 0.0395(6) 0.5101(5) 0.0212(16) Uani 1 1 d .
C16 C 0.1466(4) -0.0109(7) 0.5624(6) 0.0322(19) Uani 1 1 d .
H16A H 0.1271 0.0619 0.5998 0.048 Uiso 1 1 calc R
H16B H 0.1721 -0.0503 0.6095 0.048 Uiso 1 1 calc R
H16C H 0.1112 -0.0749 0.5086 0.048 Uiso 1 1 calc R
C17 C 0.3792(3) -0.0092(7) 0.5562(6) 0.0335(19) Uani 1 1 d .
H17A H 0.3829 -0.0934 0.5084 0.050 Uiso 1 1 calc R
H17B H 0.3786 -0.0176 0.6205 0.050 Uiso 1 1 calc R
H17C H 0.4172 0.0523 0.5692 0.050 Uiso 1 1 calc R
C18 C 0.3782(3) 0.1673(7) 0.4527(5) 0.0221(16) Uani 1 1 d .
C19 C 0.4078(3) 0.2932(7) 0.5232(5) 0.0245(17) Uani 1 1 d .
C20 C 0.4695(4) 0.3407(7) 0.5222(5) 0.0302(18) Uani 1 1 d .
H20 H 0.4900 0.4234 0.5697 0.036 Uiso 1 1 calc R
C21 C 0.5015(4) 0.2701(8) 0.4536(6) 0.038(2) Uani 1 1 d .
H21 H 0.5434 0.3040 0.4552 0.046 Uiso 1 1 calc R
C22 C 0.4711(3) 0.1490(8) 0.3828(6) 0.0315(19) Uani 1 1 d .
H22 H 0.4925 0.1022 0.3351 0.038 Uiso 1 1 calc R
C23 C 0.4091(3) 0.0934(7) 0.3797(5) 0.0257(17) Uani 1 1 d .
C24 C 0.3761(4) 0.3717(8) 0.6035(6) 0.035(2) Uani 1 1 d .
C25 C 0.4094(5) 0.3578(9) 0.7083(7) 0.065(3) Uani 1 1 d .
H25A H 0.4576 0.3785 0.7274 0.098 Uiso 1 1 calc R
H25B H 0.3989 0.2691 0.7031 0.098 Uiso 1 1 calc R
H25C H 0.3927 0.4172 0.7604 0.098 Uiso 1 1 calc R
C26 C 0.3783(4) 0.5153(7) 0.6183(6) 0.045(2) Uani 1 1 d .
H26A H 0.4244 0.5561 0.6487 0.068 Uiso 1 1 calc R
H26B H 0.3524 0.5569 0.6637 0.068 Uiso 1 1 calc R
H26C H 0.3594 0.5248 0.5521 0.068 Uiso 1 1 calc R
C27 C 0.3774(4) -0.0414(7) 0.3008(6) 0.0300(18) Uani 1 1 d .
C28 C 0.4246(4) -0.1502(8) 0.3072(7) 0.047(2) Uani 1 1 d .
H28A H 0.4655 -0.1288 0.2943 0.070 Uiso 1 1 calc R
H28B H 0.4019 -0.2334 0.2559 0.070 Uiso 1 1 calc R
H28C H 0.4354 -0.1555 0.3753 0.070 Uiso 1 1 calc R
C29 C 0.3555(4) -0.0406(8) 0.1880(6) 0.043(2) Uani 1 1 d .
H29A H 0.3229 0.0202 0.1820 0.064 Uiso 1 1 calc R
H29B H 0.3357 -0.1272 0.1398 0.064 Uiso 1 1 calc R
H29C H 0.3945 -0.0142 0.1725 0.064 Uiso 1 1 calc R
C30 C 0.3959(4) 0.3609(8) 0.2562(6) 0.041(2) Uani 1 1 d .
H30A H 0.4039 0.3953 0.3302 0.062 Uiso 1 1 calc R
H30B H 0.4166 0.4230 0.2360 0.062 Uiso 1 1 calc R
H30C H 0.4149 0.2795 0.2372 0.062 Uiso 1 1 calc R
C31 C 0.2971(4) 0.2642(7) 0.0554(5) 0.0282(17) Uani 1 1 d .
C32 C 0.2543(4) 0.1490(7) -0.0050(6) 0.0360(19) Uani 1 1 d .
H32 H 0.2312 0.1083 0.0256 0.043 Uiso 1 1 calc R
C33 C 0.2453(5) 0.0933(9) -0.1109(7) 0.054(2) Uani 1 1 d .
H33 H 0.2166 0.0152 -0.1503 0.065 Uiso 1 1 calc R
C34 C 0.2785(5) 0.1523(10) -0.1583(7) 0.061(3) Uani 1 1 d .
H34 H 0.2718 0.1152 -0.2295 0.073 Uiso 1 1 calc R
C35 C 0.3218(5) 0.2674(10) -0.0986(7) 0.057(3) Uani 1 1 d .
H35 H 0.3448 0.3073 -0.1299 0.069 Uiso 1 1 calc R
C36 C 0.3312(4) 0.3235(8) 0.0066(6) 0.046(2) Uani 1 1 d .
H36 H 0.3602 0.4011 0.0457 0.055 Uiso 1 1 calc R
C37 C 0.2777(3) 0.4917(7) 0.2247(6) 0.0286(18) Uani 1 1 d .
C38 C 0.2731(4) 0.5465(7) 0.3242(6) 0.039(2) Uani 1 1 d .
H38 H 0.2836 0.4998 0.3691 0.046 Uiso 1 1 calc R
C39 C 0.2529(4) 0.6699(7) 0.3576(7) 0.047(2) Uani 1 1 d .
H39 H 0.2505 0.7065 0.4251 0.056 Uiso 1 1 calc R
C40 C 0.2362(4) 0.7391(7) 0.2917(7) 0.041(2) Uani 1 1 d .
H40 H 0.2218 0.8216 0.3142 0.049 Uiso 1 1 calc R
C41 C 0.2409(4) 0.6865(8) 0.1928(7) 0.044(2) Uani 1 1 d .
H41 H 0.2300 0.7339 0.1484 0.052 Uiso 1 1 calc R
C42 C 0.2618(4) 0.5619(7) 0.1581(6) 0.0329(19) Uani 1 1 d .
H42 H 0.2651 0.5264 0.0910 0.040 Uiso 1 1 calc R
C43 C 0.0825(4) 0.4603(7) 0.3283(5) 0.0310(18) Uani 1 1 d .
H43A H 0.0699 0.4295 0.3768 0.047 Uiso 1 1 calc R
H43B H 0.0547 0.5263 0.3157 0.047 Uiso 1 1 calc R
H43C H 0.1292 0.4973 0.3568 0.047 Uiso 1 1 calc R
C44 C 0.0886(3) 0.3884(7) 0.1163(5) 0.0250(17) Uani 1 1 d .
C45 C 0.1118(4) 0.3046(7) 0.0385(5) 0.0331(19) Uani 1 1 d .
H45 H 0.1208 0.2210 0.0383 0.040 Uiso 1 1 calc R
C46 C 0.1217(4) 0.3454(8) -0.0390(6) 0.041(2) Uani 1 1 d .
H46 H 0.1368 0.2893 -0.0914 0.049 Uiso 1 1 calc R
C47 C 0.1085(4) 0.4720(10) -0.0372(6) 0.048(2) Uani 1 1 d .
H47 H 0.1145 0.4994 -0.0893 0.058 Uiso 1 1 calc R
C48 C 0.0867(4) 0.5566(8) 0.0412(7) 0.046(2) Uani 1 1 d .
H48 H 0.0793 0.6414 0.0433 0.055 Uiso 1 1 calc R
C49 C 0.0763(4) 0.5136(7) 0.1159(6) 0.037(2) Uani 1 1 d .
H49 H 0.0605 0.5696 0.1676 0.044 Uiso 1 1 calc R
C50 C -0.0187(3) 0.2631(6) 0.1511(5) 0.0208(16) Uani 1 1 d .
C51 C -0.0677(4) 0.3144(7) 0.1980(6) 0.0320(18) Uani 1 1 d .
H51 H -0.0551 0.3813 0.2631 0.038 Uiso 1 1 calc R
C52 C -0.1353(4) 0.2652(8) 0.1471(6) 0.040(2) Uani 1 1 d .
H52 H -0.1679 0.2996 0.1785 0.048 Uiso 1 1 calc R
C53 C -0.1548(4) 0.1672(7) 0.0518(6) 0.0334(19) Uani 1 1 d .
H53 H -0.2005 0.1363 0.0182 0.040 Uiso 1 1 calc R
C54 C -0.1070(4) 0.1138(7) 0.0049(6) 0.0322(19) Uani 1 1 d .
H54 H -0.1202 0.0463 -0.0599 0.039 Uiso 1 1 calc R
C55 C -0.0389(4) 0.1611(7) 0.0548(5) 0.0269(17) Uani 1 1 d .
H55 H -0.0066 0.1244 0.0237 0.032 Uiso 1 1 calc R
C56 C 0.5898(10) 0.1908(17) 0.1099(14) 0.105(3) Uiso 0.50 1 d PD
C57 C 0.5285(9) 0.2226(18) 0.0544(14) 0.105(3) Uiso 0.50 1 d PD
H57 H 0.4880 0.1820 0.0519 0.126 Uiso 0.50 1 calc PR
C58 C 0.5258(9) 0.3121(19) 0.0030(15) 0.105(3) Uiso 0.50 1 d PD
H58 H 0.4841 0.3285 -0.0334 0.126 Uiso 0.50 1 calc PR
C59 C 0.5842(10) 0.3754(19) 0.0063(17) 0.105(3) Uiso 0.50 1 d PD
H59 H 0.5829 0.4409 -0.0221 0.126 Uiso 0.50 1 calc PR
C60 C 0.6460(9) 0.340(2) 0.0532(17) 0.105(3) Uiso 0.50 1 d PD
H60 H 0.6860 0.3717 0.0473 0.126 Uiso 0.50 1 calc PR
C61 C 0.6477(9) 0.256(2) 0.1086(17) 0.105(3) Uiso 0.50 1 d PD
H61 H 0.6897 0.2436 0.1470 0.126 Uiso 0.50 1 calc PR
C62 C 0.5756(12) 0.092(2) 0.1488(17) 0.105(3) Uiso 0.50 1 d PD
H62A H 0.5740 0.0065 0.0982 0.158 Uiso 0.50 1 calc PR
H62B H 0.5327 0.1010 0.1620 0.158 Uiso 0.50 1 calc PR
H62C H 0.6105 0.1025 0.2123 0.158 Uiso 0.50 1 calc PR
N1 N 0.1701(3) 0.1126(5) 0.4574(4) 0.0159(12) Uani 1 1 d .
N2 N 0.3144(3) 0.1168(5) 0.4548(4) 0.0193(13) Uani 1 1 d .
O1 O 0.2009(2) 0.0036(4) 0.2418(3) 0.0220(11) Uani 1 1 d .
O2 O 0.2308(2) 0.3446(4) 0.4183(3) 0.0247(11) Uani 1 1 d .
O3 O 0.2726(2) 0.2386(4) 0.2227(4) 0.0278(12) Uani 1 1 d .
O4 O 0.1126(2) 0.2175(4) 0.2191(3) 0.0248(11) Uani 1 1 d .
P1 P 0.30760(10) 0.33277(18) 0.19216(15) 0.0272(5) Uani 1 1 d .
P2 P 0.07046(9) 0.32485(17) 0.20782(14) 0.0224(4) Uani 1 1 d .
U1 U 0.216455(15) 0.17262(3) 0.33106(2) 0.02358(10) Uani 1 1 d .
H7 H 0.084(3) -0.077(5) 0.320(4) 0.000(15) Uiso 1 1 d .
H10 H 0.202(3) 0.322(5) 0.590(4) 0.010(17) Uiso 1 1 d .
H24 H 0.330(3) 0.352(6) 0.575(5) 0.024(19) Uiso 1 1 d .
H27 H 0.333(3) -0.069(6) 0.305(5) 0.023(17) Uiso 1 1 d .

loop_
_atom_site_aniso_label
_atom_site_aniso_U_11
_atom_site_aniso_U_22
_atom_site_aniso_U_33
_atom_site_aniso_U_23
_atom_site_aniso_U_13
_atom_site_aniso_U_12
C1 0.030(4) 0.024(4) 0.019(4) 0.012(3) 0.011(3) 0.007(3)
C2 0.015(4) 0.031(4) 0.028(4) 0.015(4) 0.005(3) 0.001(3)
C3 0.024(4) 0.036(5) 0.033(5) 0.023(4) 0.016(4) 0.017(4)
C4 0.033(5) 0.020(4) 0.026(4) 0.007(3) 0.012(4) 0.011(3)
C5 0.023(4) 0.026(4) 0.015(4) 0.008(3) 0.011(3) 0.007(3)
C6 0.021(4) 0.025(4) 0.020(4) 0.014(3) 0.008(3) 0.002(3)
C7 0.019(4) 0.027(4) 0.027(4) 0.008(4) 0.007(4) 0.003(3)
C8 0.044(5) 0.033(5) 0.029(5) 0.010(4) 0.015(4) -0.001(4)
C9 0.042(5) 0.033(5) 0.030(5) 0.012(4) 0.008(4) -0.004(4)
C10 0.030(5) 0.031(5) 0.022(4) 0.002(4) 0.008(4) 0.010(4)
C11 0.050(6) 0.044(5) 0.028(5) 0.008(4) 0.000(4) 0.002(4)
C12 0.040(5) 0.030(4) 0.027(4) 0.003(4) 0.010(4) 0.002(4)
C13 0.024(4) 0.023(4) 0.021(4) 0.007(3) 0.012(3) 0.002(3)
C14 0.025(4) 0.018(4) 0.026(4) 0.013(3) 0.007(3) 0.006(3)
C15 0.018(4) 0.026(4) 0.018(4) 0.007(3) 0.003(3) 0.005(3)
C16 0.029(4) 0.043(5) 0.036(5) 0.026(4) 0.014(4) 0.006(4)
C17 0.022(4) 0.042(5) 0.047(5) 0.030(4) 0.010(4) 0.011(4)
C18 0.019(4) 0.026(4) 0.020(4) 0.012(3) 0.001(3) 0.002(3)
C19 0.019(4) 0.033(4) 0.020(4) 0.013(4) 0.000(3) -0.002(3)
C20 0.030(4) 0.034(4) 0.024(4) 0.011(4) 0.003(4) -0.008(4)
C21 0.023(4) 0.048(5) 0.050(5) 0.036(5) -0.002(4) -0.005(4)
C22 0.020(4) 0.049(5) 0.038(5) 0.028(4) 0.012(4) 0.011(4)
C23 0.022(4) 0.031(4) 0.031(4) 0.021(4) 0.006(3) 0.006(3)
C24 0.035(5) 0.034(5) 0.027(5) 0.004(4) 0.007(4) -0.012(4)
C25 0.100(8) 0.061(7) 0.041(6) 0.018(5) 0.032(6) 0.011(6)
C26 0.052(6) 0.038(5) 0.043(5) 0.013(4) 0.013(4) -0.002(4)
C27 0.029(4) 0.037(5) 0.031(5) 0.013(4) 0.018(4) 0.009(4)
C28 0.044(5) 0.046(5) 0.053(6) 0.019(5) 0.016(5) 0.013(4)
C29 0.042(5) 0.046(5) 0.035(5) 0.010(4) 0.010(4) 0.009(4)
C30 0.041(5) 0.046(5) 0.040(5) 0.022(4) 0.010(4) 0.003(4)
C31 0.027(4) 0.035(5) 0.028(4) 0.017(4) 0.009(4) 0.007(4)
C32 0.047(5) 0.031(5) 0.033(5) 0.012(4) 0.015(4) 0.005(4)
C33 0.067(7) 0.046(6) 0.040(6) 0.010(5) 0.010(5) 0.007(5)
C34 0.079(8) 0.072(7) 0.028(5) 0.014(5) 0.015(5) 0.021(6)
C35 0.072(7) 0.084(8) 0.037(6) 0.032(6) 0.034(5) 0.025(6)
C36 0.050(6) 0.052(6) 0.041(5) 0.021(5) 0.018(5) -0.001(4)
C37 0.025(4) 0.027(4) 0.032(5) 0.012(4) 0.005(4) -0.006(3)
C38 0.066(6) 0.022(4) 0.030(5) 0.011(4) 0.015(4) 0.004(4)
C39 0.065(6) 0.028(5) 0.044(5) 0.008(4) 0.018(5) -0.001(4)
C40 0.046(5) 0.019(4) 0.050(6) 0.012(4) 0.005(4) -0.002(4)
C41 0.051(6) 0.034(5) 0.046(6) 0.026(5) 0.002(5) -0.007(4)
C42 0.036(5) 0.034(5) 0.026(4) 0.011(4) 0.005(4) 0.002(4)
C43 0.035(5) 0.031(4) 0.023(4) 0.007(4) 0.008(4) 0.003(4)
C44 0.023(4) 0.030(4) 0.021(4) 0.012(4) 0.002(3) 0.002(3)
C45 0.030(5) 0.036(5) 0.029(5) 0.009(4) 0.006(4) -0.003(4)
C46 0.040(5) 0.054(6) 0.024(5) 0.009(4) 0.008(4) -0.007(4)
C47 0.030(5) 0.092(8) 0.030(5) 0.037(5) 0.002(4) -0.001(5)
C48 0.047(6) 0.046(5) 0.057(6) 0.035(5) 0.014(5) 0.012(4)
C49 0.036(5) 0.043(5) 0.044(5) 0.026(4) 0.016(4) 0.009(4)
C50 0.024(4) 0.021(4) 0.025(4) 0.017(3) 0.008(3) 0.008(3)
C51 0.030(5) 0.030(4) 0.033(5) 0.007(4) 0.011(4) 0.007(4)
C52 0.027(5) 0.041(5) 0.048(6) 0.007(4) 0.014(4) 0.006(4)
C53 0.025(4) 0.032(5) 0.038(5) 0.012(4) 0.002(4) -0.003(4)
C54 0.039(5) 0.028(4) 0.026(4) 0.007(4) 0.008(4) -0.004(4)
C55 0.029(4) 0.028(4) 0.027(4) 0.012(4) 0.011(4) 0.006(4)
N1 0.016(3) 0.017(3) 0.014(3) 0.004(3) 0.006(2) 0.004(2)
N2 0.016(3) 0.018(3) 0.023(3) 0.005(3) 0.006(3) 0.001(2)
O1 0.024(3) 0.022(3) 0.025(3) 0.013(2) 0.008(2) 0.008(2)
O2 0.038(3) 0.020(3) 0.021(3) 0.011(2) 0.013(2) 0.007(2)
O3 0.042(3) 0.017(3) 0.033(3) 0.012(2) 0.020(3) 0.006(2)
O4 0.027(3) 0.023(3) 0.024(3) 0.010(2) 0.006(2) 0.008(2)
P1 0.0327(12) 0.0256(11) 0.0271(11) 0.0132(9) 0.0105(9) -0.0003(9)
P2 0.0240(10) 0.0233(10) 0.0205(10) 0.0099(9) 0.0052(9) 0.0061(8)
U1 0.02714(16) 0.02153(15) 0.02373(16) 0.00942(12) 0.00860(12) 0.00435(11)

loop_
_atom_type_symbol
_atom_type_description
_atom_type_scat_dispersion_real
_atom_type_scat_dispersion_imag
_atom_type_scat_source
C C 0.0033 0.0016 'International Tables Vol C Tables 4.2.6.8 and 6.1.1.4'
H H 0.0000 0.0000 'International Tables Vol C Tables 4.2.6.8 and 6.1.1.4'
N N 0.0061 0.0033 'International Tables Vol C Tables 4.2.6.8 and 6.1.1.4'
O O 0.0106 0.0060 'International Tables Vol C Tables 4.2.6.8 and 6.1.1.4'
P P 0.1023 0.0942 'International Tables Vol C Tables 4.2.6.8 and 6.1.1.4'
U U -9.6767 9.6646 'International Tables Vol C Tables 4.2.6.8 and 6.1.1.4'

loop_
_geom_angle_atom_site_label_1
_geom_angle_atom_site_label_2
_geom_angle_atom_site_label_3
_geom_angle
C2 C1 C6 117.8(6)
C2 C1 C7 119.7(6)
C6 C1 C7 122.5(6)
C3 C2 C1 121.4(6)
C4 C3 C2 120.1(7)
C3 C4 C5 121.6(6)
C4 C5 C6 118.6(6)
C4 C5 C10 120.4(6)
C6 C5 C10 120.9(6)
C5 C6 C1 120.5(6)
C5 C6 N1 119.3(6)
C1 C6 N1 120.0(6)
C1 C7 C9 111.9(6)
C1 C7 C8 112.1(6)
C9 C7 C8 109.2(6)
C5 C10 C12 113.2(6)
C5 C10 C11 110.5(6)
C12 C10 C11 111.0(6)
N1 C13 C14 125.6(6)
N1 C13 C16 118.7(6)
C14 C13 C16 115.6(6)
C13 C14 C15 129.6(6)
N2 C15 C14 124.7(6)
N2 C15 C17 120.6(6)
C14 C15 C17 114.7(6)
C19 C18 C23 120.8(6)
C19 C18 N2 118.4(6)
C23 C18 N2 120.8(6)
C20 C19 C18 118.3(7)
C20 C19 C24 120.2(7)
C18 C19 C24 121.3(6)
C21 C20 C19 122.2(7)
C20 C21 C22 119.1(7)
C21 C22 C23 122.2(7)
C22 C23 C18 117.4(7)
C22 C23 C27 120.7(7)
C18 C23 C27 121.9(6)
C26 C24 C19 114.0(6)
C26 C24 C25 109.0(7)
C19 C24 C25 110.8(7)
C23 C27 C29 111.4(6)
C23 C27 C28 113.0(6)
C29 C27 C28 109.3(6)
C32 C31 C36 118.2(7)
C32 C31 P1 119.5(5)
C36 C31 P1 122.3(6)
C31 C32 C33 120.8(7)
C34 C33 C32 120.7(9)
C33 C34 C35 119.2(8)
C36 C35 C34 120.6(8)
C35 C36 C31 120.5(8)
C38 C37 C42 119.4(7)
C38 C37 P1 116.2(5)
C42 C37 P1 124.3(6)
C37 C38 C39 120.5(7)
C40 C39 C38 120.4(8)
C41 C40 C39 119.9(8)
C40 C41 C42 120.3(7)
C37 C42 C41 119.4(7)
C45 C44 C49 119.0(6)
C45 C44 P2 117.9(5)
C49 C44 P2 123.0(6)
C46 C45 C44 120.1(7)
C45 C46 C47 119.3(8)
C48 C47 C46 120.7(7)
C49 C48 C47 119.1(8)
C48 C49 C44 121.8(7)
C55 C50 C51 118.9(6)
C55 C50 P2 117.7(5)
C51 C50 P2 123.3(5)
C52 C51 C50 119.7(7)
C53 C52 C51 121.0(7)
C52 C53 C54 120.2(7)
C53 C54 C55 119.7(7)
C54 C55 C50 120.5(7)
C61 C56 C57 113.9(10)
C61 C56 C62 136.3(18)
C57 C56 C62 109.6(17)
C58 C57 C56 123.3(15)
C59 C58 C57 120.1(15)
C58 C59 C60 118.6(11)
C61 C60 C59 119.8(16)
C60 C61 C56 123.6(15)
C13 N1 C6 120.2(5)
C13 N1 U1 129.9(4)
C6 N1 U1 109.7(3)
C15 N2 C18 118.4(5)
C15 N2 U1 130.0(4)
C18 N2 U1 111.2(4)
P1 O3 U1 155.7(3)
P2 O4 U1 142.6(3)
O3 P1 C30 111.6(3)
O3 P1 C31 109.5(3)
C30 P1 C31 106.5(3)
O3 P1 C37 112.5(3)
C30 P1 C37 106.2(4)
C31 P1 C37 110.3(3)
O4 P2 C44 110.6(3)
O4 P2 C43 113.5(3)
C44 P2 C43 108.1(3)
O4 P2 C50 111.4(3)
C44 P2 C50 103.8(3)
C43 P2 C50 108.9(3)
O1 U1 O2 178.4(2)
O1 U1 O3 90.62(16)
O2 U1 O3 88.56(16)
O1 U1 O4 88.97(17)
O2 U1 O4 89.59(17)
O3 U1 O4 84.47(15)
O1 U1 N2 90.22(18)
O2 U1 N2 91.29(18)
O3 U1 N2 101.96(16)
O4 U1 N2 173.53(15)
O1 U1 N1 92.19(17)
O2 U1 N1 88.75(17)
O3 U1 N1 174.15(17)
O4 U1 N1 100.70(15)
N2 U1 N1 72.91(16)

loop_
_geom_bond_atom_site_label_1
_geom_bond_atom_site_label_2
_geom_bond_distance
C1 C2 1.394(9)
C1 C6 1.420(9)
C1 C7 1.517(9)
C2 C3 1.378(9)
C3 C4 1.371(9)
C4 C5 1.381(9)
C5 C6 1.410(9)
C5 C10 1.505(10)
C6 N1 1.428(8)
C7 C9 1.539(9)
C7 C8 1.548(9)
C10 C12 1.528(9)
C10 C11 1.539(10)
C13 N1 1.335(8)
C13 C14 1.379(9)
C13 C16 1.529(8)
C14 C15 1.416(8)
C15 N2 1.336(8)
C15 C17 1.505(9)
C18 C19 1.401(9)
C18 C23 1.407(9)
C18 N2 1.436(8)
C19 C20 1.378(9)
C19 C24 1.504(10)
C20 C21 1.367(10)
C21 C22 1.368(10)
C22 C23 1.395(9)
C23 C27 1.514(10)
C24 C26 1.502(10)
C24 C25 1.527(11)
C27 C29 1.555(10)
C27 C28 1.558(10)
C30 P1 1.769(8)
C31 C32 1.381(9)
C31 C36 1.407(9)
C31 P1 1.791(7)
C32 C33 1.385(10)
C33 C34 1.376(12)
C34 C35 1.383(12)
C35 C36 1.375(11)
C37 C38 1.379(10)
C37 C42 1.389(9)
C37 P1 1.801(7)
C38 C39 1.379(10)
C39 C40 1.372(10)
C40 C41 1.370(11)
C41 C42 1.399(10)
C43 P2 1.799(7)
C44 C45 1.391(9)
C44 C49 1.391(9)
C44 P2 1.798(7)
C45 C46 1.390(10)
C46 C47 1.401(11)
C47 C48 1.384(11)
C48 C49 1.371(10)
C50 C55 1.390(9)
C50 C51 1.395(9)
C50 P2 1.809(7)
C51 C52 1.385(10)
C52 C53 1.362(10)
C53 C54 1.380(10)
C54 C55 1.388(9)
C56 C61 1.394(9)
C56 C57 1.412(10)
C56 C62 1.429(16)
C57 C58 1.400(10)
C58 C59 1.367(9)
C59 C60 1.396(10)
C60 C61 1.390(10)
N1 U1 2.530(5)
N2 U1 2.524(5)
O1 U1 1.810(4)
O2 U1 1.828(4)
O3 P1 1.494(4)
O3 U1 2.457(4)
O4 P2 1.494(5)
O4 U1 2.462(4)

loop_
_geom_torsion_atom_site_label_1
_geom_torsion_atom_site_label_2
_geom_torsion_atom_site_label_3
_geom_torsion_atom_site_label_4
_geom_torsion
C6 C1 C2 C3 -2.1(9)
C7 C1 C2 C3 176.2(6)
C1 C2 C3 C4 1.4(9)
C2 C3 C4 C5 -0.3(10)
C3 C4 C5 C6 0.0(9)
C3 C4 C5 C10 -177.3(6)
C4 C5 C6 C1 -0.7(9)
C10 C5 C6 C1 176.6(6)
C4 C5 C6 N1 175.5(5)
C10 C5 C6 N1 -7.2(9)
C2 C1 C6 C5 1.7(9)
C7 C1 C6 C5 -176.5(5)
C2 C1 C6 N1 -174.4(5)
C7 C1 C6 N1 7.4(9)
C2 C1 C7 C9 -58.5(8)
C6 C1 C7 C9 119.7(7)
C2 C1 C7 C8 64.6(8)
C6 C1 C7 C8 -117.2(7)
C4 C5 C10 C12 -51.6(8)
C6 C5 C10 C12 131.1(6)
C4 C5 C10 C11 73.5(8)
C6 C5 C10 C11 -103.7(7)
N1 C13 C14 C15 10.8(12)
C16 C13 C14 C15 -170.4(7)
C13 C14 C15 N2 -9.2(12)
C13 C14 C15 C17 170.2(7)
C23 C18 C19 C20 -2.7(10)
N2 C18 C19 C20 179.0(6)
C23 C18 C19 C24 -178.4(7)
N2 C18 C19 C24 3.3(9)
C18 C19 C20 C21 1.4(10)
C24 C19 C20 C21 177.1(7)
C19 C20 C21 C22 0.8(11)
C20 C21 C22 C23 -1.6(11)
C21 C22 C23 C18 0.3(10)
C21 C22 C23 C27 -179.4(6)
C19 C18 C23 C22 1.9(10)
N2 C18 C23 C22 -179.9(6)
C19 C18 C23 C27 -178.4(6)
N2 C18 C23 C27 -0.2(10)
C20 C19 C24 C26 45.3(10)
C18 C19 C24 C26 -139.1(7)
C20 C19 C24 C25 -78.1(8)
C18 C19 C24 C25 97.6(8)
C22 C23 C27 C29 -66.8(8)
C18 C23 C27 C29 113.6(7)
C22 C23 C27 C28 56.6(8)
C18 C23 C27 C28 -123.0(7)
C36 C31 C32 C33 0.2(11)
P1 C31 C32 C33 -179.7(6)
C31 C32 C33 C34 -0.6(13)
C32 C33 C34 C35 0.9(14)
C33 C34 C35 C36 -0.8(14)
C34 C35 C36 C31 0.4(13)
C32 C31 C36 C35 -0.1(12)
P1 C31 C36 C35 179.9(7)
C42 C37 C38 C39 0.0(12)
P1 C37 C38 C39 177.8(6)
C37 C38 C39 C40 0.9(13)
C38 C39 C40 C41 -1.3(12)
C39 C40 C41 C42 0.7(12)
C38 C37 C42 C41 -0.5(11)
P1 C37 C42 C41 -178.1(6)
C40 C41 C42 C37 0.2(11)
C49 C44 C45 C46 -0.8(11)
P2 C44 C45 C46 175.1(5)
C44 C45 C46 C47 0.5(11)
C45 C46 C47 C48 0.8(12)
C46 C47 C48 C49 -1.8(13)
C47 C48 C49 C44 1.6(12)
C45 C44 C49 C48 -0.3(11)
P2 C44 C49 C48 -175.9(6)
C55 C50 C51 C52 -1.5(10)
P2 C50 C51 C52 177.2(5)
C50 C51 C52 C53 0.1(12)
C51 C52 C53 C54 1.0(12)
C52 C53 C54 C55 -0.6(11)
C53 C54 C55 C50 -0.8(10)
C51 C50 C55 C54 1.9(10)
P2 C50 C55 C54 -176.9(5)
C61 C56 C57 C58 -0.2(17)
C62 C56 C57 C58 -177.2(16)
C56 C57 C58 C59 -1.1(18)
C57 C58 C59 C60 6(3)
C58 C59 C60 C61 -10(3)
C59 C60 C61 C56 9(4)
C57 C56 C61 C60 -4(3)
C62 C56 C61 C60 172(2)
C14 C13 N1 C6 -171.1(6)
C16 C13 N1 C6 10.2(9)
C14 C13 N1 U1 14.2(10)
C16 C13 N1 U1 -164.5(4)
C5 C6 N1 C13 94.3(7)
C1 C6 N1 C13 -89.5(7)
C5 C6 N1 U1 -90.0(5)
C1 C6 N1 U1 86.2(6)
C14 C15 N2 C18 170.7(6)
C17 C15 N2 C18 -8.7(9)
C14 C15 N2 U1 -17.4(10)
C17 C15 N2 U1 163.3(5)
C19 C18 N2 C15 -95.4(7)
C23 C18 N2 C15 86.4(8)
C19 C18 N2 U1 91.2(6)
C23 C18 N2 U1 -87.0(6)
U1 O3 P1 C30 85.7(8)
U1 O3 P1 C31 -156.6(7)
U1 O3 P1 C37 -33.5(8)
C32 C31 P1 O3 7.6(7)
C36 C31 P1 O3 -172.3(6)
C32 C31 P1 C30 128.4(6)
C36 C31 P1 C30 -51.5(7)
C32 C31 P1 C37 -116.8(6)
C36 C31 P1 C37 63.3(7)
C38 C37 P1 O3 47.7(7)
C42 C37 P1 O3 -134.6(6)
C38 C37 P1 C30 -74.7(6)
C42 C37 P1 C30 103.0(7)
C38 C37 P1 C31 170.3(6)
C42 C37 P1 C31 -12.0(7)
U1 O4 P2 C44 98.7(4)
U1 O4 P2 C43 -23.1(5)
U1 O4 P2 C50 -146.4(4)
C45 C44 P2 O4 27.3(6)
C49 C44 P2 O4 -157.1(6)
C45 C44 P2 C43 152.2(6)
C49 C44 P2 C43 -32.2(7)
C45 C44 P2 C50 -92.3(6)
C49 C44 P2 C50 83.3(7)
C55 C50 P2 O4 -56.7(6)
C51 C50 P2 O4 124.6(6)
C55 C50 P2 C44 62.4(6)
C51 C50 P2 C44 -116.3(6)
C55 C50 P2 C43 177.4(5)
C51 C50 P2 C43 -1.3(7)
P1 O3 U1 O1 177.5(7)
P1 O3 U1 O2 -1.1(7)
P1 O3 U1 O4 88.6(7)
P1 O3 U1 N2 -92.1(7)
P1 O3 U1 N1 -63.8(19)
P2 O4 U1 O1 -178.0(4)
P2 O4 U1 O2 1.4(4)
P2 O4 U1 O3 -87.2(4)
P2 O4 U1 N2 99.1(14)
P2 O4 U1 N1 90.0(4)
C15 N2 U1 O1 -66.6(6)
C18 N2 U1 O1 105.8(4)
C15 N2 U1 O2 113.9(6)
C18 N2 U1 O2 -73.7(4)
C15 N2 U1 O3 -157.3(5)
C18 N2 U1 O3 15.1(4)
C15 N2 U1 O4 16.2(18)
C18 N2 U1 O4 -171.4(12)
C15 N2 U1 N1 25.6(5)
C18 N2 U1 N1 -162.0(4)
C13 N1 U1 O1 65.4(6)
C6 N1 U1 O1 -109.7(4)
C13 N1 U1 O2 -115.9(6)
C6 N1 U1 O2 69.0(4)
C13 N1 U1 O3 -53.2(18)
C6 N1 U1 O3 131.6(15)
C13 N1 U1 O4 154.8(5)
C6 N1 U1 O4 -20.4(4)
C13 N1 U1 N2 -24.1(5)
C6 N1 U1 N2 160.7(4)
